data_2215931
loop_
_publ_author_name
'Leyva-Bailen, Patricia'
'Powell, Anthony V.'
'Vaqueiro, Paz'

_publ_section_title
;
 Ethylenediammonium tetraaquabis(sulfato)cobaltate(II)
;
_journal_coeditor_code HB2558
_journal_issue 11
_journal_name_full 'Acta Crystallographica Section E'
_journal_page_first m2643
_journal_page_last m2644
_journal_paper_doi 10.1107/S1600536807047174
_journal_volume 63
_journal_year 2007
_chemical_formula_iupac '(C2 H10 N2) [Co (S O4)2 (H2 O)4]'
_chemical_formula_moiety 'C2 H10 N2 2+ , Co1 H8 O12 S2 2-'
_chemical_formula_sum 'C2 H18 Co N2 O12 S2'
_chemical_formula_weight 385.24
_chemical_name_systematic
;
Ethylenediammonium tetraaquabis(sulfato)cobaltate(II)
;
_space_group_IT_number 2
_symmetry_cell_setting triclinic
_symmetry_space_group_name_Hall '-P 1'
_symmetry_space_group_name_H-M 'P -1'
_atom_sites_solution_hydrogens geom
_atom_sites_solution_primary direct
_audit_creation_method CRYSTALS_ver_12.51
_cell_angle_alpha 74.925(2)
_cell_angle_beta 72.281(2)
_cell_angle_gamma 79.183(2)
_cell_formula_units_Z 1
_cell_length_a 6.8164(2)
_cell_length_b 7.0862(3)
_cell_length_c 7.2305(3)
_cell_measurement_reflns_used 1929
_cell_measurement_temperature 293
_cell_measurement_theta_max 30.5573
_cell_measurement_theta_min 2.99802
_cell_volume 318.99(2)
_computing_cell_refinement 'APEX2 (Bruker, 2005)'
_computing_data_collection 'APEX2 (Bruker, 2005)'
_computing_data_reduction 'APEX2 (Bruker, 2005)'
_computing_molecular_graphics 'ATOMS (Dowty, 2000)'
_computing_publication_material 'CRYSTALS (Betteridge <i>et al.</i>,  2003)'
_computing_structure_refinement 'CRYSTALS (Betteridge <i>et al.</i>,  2003)'
_computing_structure_solution 'SIR92 (Altomare <i>et al.</i>,  1994)'
_diffrn_ambient_temperature 293
_diffrn_measured_fraction_theta_full 0.997
_diffrn_measured_fraction_theta_max 0.988
_diffrn_measurement_device_type 'Bruker Nonius APEXII CCD area-detector'
_diffrn_measurement_method \w/2\q
_diffrn_radiation_monochromator graphite
_diffrn_radiation_type 'Mo K\a'
_diffrn_radiation_wavelength 0.71073
_diffrn_reflns_av_R_equivalents 0.016
_diffrn_reflns_limit_h_max 9
_diffrn_reflns_limit_h_min -9
_diffrn_reflns_limit_k_max 10
_diffrn_reflns_limit_k_min -10
_diffrn_reflns_limit_l_max 10
_diffrn_reflns_limit_l_min -10
_diffrn_reflns_number 8586
_diffrn_reflns_theta_full 29.946
_diffrn_reflns_theta_max 30.557
_diffrn_reflns_theta_min 2.998
_diffrn_standards_number 0
_exptl_absorpt_coefficient_mu 1.736
_exptl_absorpt_correction_T_max 0.659
_exptl_absorpt_correction_T_min 0.499
_exptl_absorpt_correction_type multi-scan
_exptl_absorpt_process_details '(SADABS; Sheldrick, 1996)'
_exptl_crystal_colour pink
_exptl_crystal_density_diffrn 2.005
_exptl_crystal_description block
_exptl_crystal_F_000 199
_exptl_crystal_size_max 0.40
_exptl_crystal_size_mid 0.30
_exptl_crystal_size_min 0.24
_refine_diff_density_max 0.33
_refine_diff_density_min -0.35
_refine_ls_extinction_method none
_refine_ls_goodness_of_fit_ref 1.0587
_refine_ls_hydrogen_treatment refall
_refine_ls_matrix_type full
_refine_ls_number_parameters 124
_refine_ls_number_reflns 1698
_refine_ls_number_restraints 0
_refine_ls_R_factor_all 0.0191
_refine_ls_R_factor_gt 0.0168
_refine_ls_shift/su_max 0.000536
_refine_ls_structure_factor_coef F
_refine_ls_weighting_details
;
Method, part 1, Chebychev polynomial, (Watkin, 1994; Prince, 1982)
[weight] = 1.0/[A~0~*T~0~(x)+A~1~*T~1~(x) ... +A~n-1~]*T~n-1~(x)]
where A~i~ are the Chebychev coefficients listed below and x= Fcalc/Fmax
Method = Robust Weighting (Prince, 1982)
W = [weight] * [1-(deltaF/6*sigmaF)^2^]^2^
A~i~ are: 0.499 0.168 0.293
;
_refine_ls_weighting_scheme calc
_refine_ls_wR_factor_all 0.0209
_refine_ls_wR_factor_gt 0.0194
_refine_ls_wR_factor_ref 0.0194
_reflns_number_gt 1698
_reflns_number_total 1929
_reflns_threshold_expression I>3\s(I)
_cod_data_source_file hb2558.cif
_cod_data_source_block I
_cod_original_formula_sum 'C2 H18 Co1 N2 O12 S2'
_cod_database_code 2215931
_cod_database_fobs_code 2215931

loop_
_symmetry_equiv_pos_as_xyz
x,y,z
-x,-y,-z

loop_
_atom_site_type_symbol
_atom_site_label
_atom_site_fract_x
_atom_site_fract_y
_atom_site_fract_z
_atom_site_U_iso_or_equiv
_atom_site_adp_type
_atom_site_occupancy
Co Co1 0.5000 0.5000 0.0000 0.0145 Uani 1.0000
O O2 0.66383(12) 0.68463(11) 0.06949(10) 0.0232 Uani 1.0000
S S3 0.69800(3) 0.72331(3) 0.24984(3) 0.0142 Uani 1.0000
O O4 0.49557(11) 0.76164(12) 0.39107(11) 0.0265 Uani 1.0000
O O5 0.80946(12) 0.89975(10) 0.18192(11) 0.0225 Uani 1.0000
O O6 0.82269(12) 0.55493(11) 0.34286(12) 0.0263 Uani 1.0000
O O7 0.24143(12) 0.56705(12) 0.23321(12) 0.0248 Uani 1.0000
C C8 0.04829(16) 1.08330(14) 0.41936(14) 0.0213 Uani 1.0000
N N9 0.17194(14) 1.00681(13) 0.24180(12) 0.0221 Uani 1.0000
O O1 0.58219(16) 0.25962(12) 0.20735(12) 0.0324 Uani 1.0000
H H81 0.142(2) 1.137(2) 0.466(2) 0.028(4) Uiso 1.0000
H H82 -0.058(3) 1.192(3) 0.375(3) 0.045(5) Uiso 1.0000
H H1 0.650(3) 0.156(3) 0.192(3) 0.042(5) Uiso 1.0000
H H2 0.227(3) 1.103(3) 0.146(3) 0.033(4) Uiso 1.0000
H H4 0.119(3) 0.561(3) 0.246(3) 0.039(4) Uiso 1.0000
H H5 0.095(3) 0.953(3) 0.198(3) 0.036(4) Uiso 1.0000
H H6 0.248(3) 0.537(3) 0.346(3) 0.039(4) Uiso 1.0000
H H7 0.268(3) 0.918(3) 0.267(3) 0.040(4) Uiso 1.0000
H H8 0.555(3) 0.259(3) 0.326(3) 0.042(5) Uiso 1.0000

loop_
_atom_site_aniso_label
_atom_site_aniso_U_11
_atom_site_aniso_U_22
_atom_site_aniso_U_33
_atom_site_aniso_U_12
_atom_site_aniso_U_13
_atom_site_aniso_U_23
Co1 0.01667(8) 0.01479(8) 0.01339(8) -0.00381(5) -0.00494(6) -0.00292(5)
O2 0.0306(4) 0.0290(4) 0.0151(3) -0.0159(3) -0.0065(3) -0.0045(2)
S3 0.01444(9) 0.01676(10) 0.01245(9) -0.00355(7) -0.00478(7) -0.00235(7)
O4 0.0191(3) 0.0383(4) 0.0181(3) 0.0006(3) -0.0010(2) -0.0066(3)
O5 0.0269(3) 0.0199(3) 0.0248(3) -0.0093(3) -0.0100(3) -0.0037(2)
O6 0.0227(3) 0.0244(3) 0.0279(4) -0.0002(3) -0.0101(3) 0.0034(3)
O7 0.0178(3) 0.0379(4) 0.0199(3) -0.0042(3) -0.0038(2) -0.0090(3)
C8 0.0268(4) 0.0201(4) 0.0162(4) -0.0074(3) -0.0025(3) -0.0030(3)
N9 0.0233(4) 0.0257(4) 0.0153(3) -0.0052(3) -0.0029(3) -0.0022(3)
O1 0.0543(5) 0.0227(4) 0.0200(4) 0.0087(3) -0.0171(3) -0.0054(3)

loop_
_atom_type_symbol
_atom_type_scat_dispersion_real
_atom_type_scat_dispersion_imag
_atom_type_scat_source
C 0.0033 0.0016 'International Tables Vol C 4.2.6.8 and 6.1.1.4'
H 0.0000 0.0000 'International Tables Vol C 4.2.6.8 and 6.1.1.4'
N 0.0061 0.0033 'International Tables Vol C 4.2.6.8 and 6.1.1.4'
O 0.0106 0.0060 'International Tables Vol C 4.2.6.8 and 6.1.1.4'
S 0.1246 0.1234 'International Tables Vol C 4.2.6.8 and 6.1.1.4'
Co 0.3494 0.9721 'International Tables Vol C 4.2.6.8 and 6.1.1.4'

loop_
_geom_angle_atom_site_label_1
_geom_angle_atom_site_label_2
_geom_angle_atom_site_label_3
_geom_angle_site_symmetry_1
_geom_angle_site_symmetry_3
_geom_angle
_geom_angle_publ_flag
O7 Co1 O2 2_665 2_665 88.63(3) no
O7 Co1 O1 2_665 2_665 86.51(3) no
O2 Co1 O1 2_665 2_665 92.44(3) no
O7 Co1 O2 2_665 . 91.37(3) no
O2 Co1 O2 2_665 . 180.0 no
O1 Co1 O2 2_665 . 87.56(3) no
O7 Co1 O7 2_665 . 180.0 no
O2 Co1 O7 2_665 . 91.37(3) no
O1 Co1 O7 2_665 . 93.49(4) no
O2 Co1 O7 . . 88.63(3) no
O7 Co1 O1 2_665 . 93.49(3) no
O2 Co1 O1 2_665 . 87.56(3) no
O1 Co1 O1 2_665 . 180.0 no
O2 Co1 O1 . . 92.44(3) no
O7 Co1 O1 . . 86.51(3) no
Co1 O2 S3 . . 138.29(4) no
O2 S3 O4 . . 109.01(4) no
O2 S3 O5 . . 106.54(4) no
O4 S3 O5 . . 110.29(5) no
O2 S3 O6 . . 110.56(5) no
O4 S3 O6 . . 110.21(5) no
O5 S3 O6 . . 110.15(4) no
Co1 O7 H4 . . 127.5(13) no
Co1 O7 H6 . . 120.9(13) no
H4 O7 H6 . . 102.4(18) no
C8 C8 N9 2_576 . 109.46(10) no
C8 C8 H81 2_576 . 109.5(9) no
N9 C8 H81 . . 107.8(9) no
C8 C8 H82 2_576 . 113.1(11) no
N9 C8 H82 . . 106.8(11) no
H81 C8 H82 . . 110.0(14) no
C8 N9 H2 . . 110.3(11) no
C8 N9 H5 . . 111.0(12) no
H2 N9 H5 . . 108.5(16) no
C8 N9 H7 . . 111.9(12) no
H2 N9 H7 . . 109.1(16) no
H5 N9 H7 . . 106.0(16) no
Co1 O1 H1 . . 130.2(13) no
Co1 O1 H8 . . 123.1(13) no
H1 O1 H8 . . 106.6(18) no

loop_
_geom_bond_atom_site_label_1
_geom_bond_atom_site_label_2
_geom_bond_site_symmetry_2
_geom_bond_distance
_geom_bond_publ_flag
Co1 O7 2_665 2.1140(7) n
Co1 O2 2_665 2.1079(6) n
Co1 O1 2_665 2.0707(8) n
Co1 O2 . 2.1079(6) yes
Co1 O7 . 2.1140(7) yes
Co1 O1 . 2.0707(8) yes
O2 S3 . 1.4915(7) n
S3 O4 . 1.4719(7) n
S3 O5 . 1.4804(7) n
S3 O6 . 1.4656(7) n
O7 H4 . 0.823(19) no
O7 H6 . 0.80(2) no
C8 C8 2_576 1.5150(18) no
C8 N9 . 1.4779(13) no
C8 H81 . 0.972(15) no
C8 H82 . 1.012(19) no
N9 H2 . 0.883(18) no
N9 H5 . 0.873(18) no
N9 H7 . 0.850(19) no
O1 H1 . 0.81(2) no
O1 H8 . 0.82(2) no

loop_
_geom_hbond_atom_site_label_D
_geom_hbond_atom_site_label_H
_geom_hbond_atom_site_label_A
_geom_hbond_site_symmetry_A
_geom_hbond_distance_DH
_geom_hbond_distance_HA
_geom_hbond_angle_DHA
_geom_hbond_publ_flag
O1 H1 O5 1_545 0.81(2) 1.94(2) 174.8(19) yes
O1 H8 O4 2_666 0.82(2) 1.94(2) 175.5(19) yes
O7 H4 O6 1_455 0.823(19) 1.928(19) 165.1(18) yes
O7 H6 O6 2_666 0.80(2) 2.10(2) 163.8(18) yes
N9 H2 O2 2_675 0.883(18) 1.932(18) 177.3(16) yes
N9 H5 O5 1_455 0.873(18) 2.093(18) 153.0(16) yes
N9 H7 O4 . 0.850(19) 2.03(2) 160.7(17) yes
